data_4127903
loop_
_publ_author_name
'Lu, Shenci'
'Ong, Jun-Yang'
'Yang, Hui'
'Poh, Si Bei'
'Liew, Xi'
'Seow, Chwee San Deborah'
'Wong, Ming Wah'
'Zhao, Yu'

_publ_section_title
;
 Diastereo- and Atroposelective Synthesis of Bridged Biaryls Bearing an
 Eight-Membered Lactone through an Organocatalytic Cascade.
;
_journal_issue 43
_journal_name_full 'Journal of the American Chemical Society'
_journal_page_first 17062
_journal_page_last 17067
_journal_paper_doi 10.1021/jacs.9b08510
_journal_volume 141
_journal_year 2019
_chemical_formula_moiety 'C20 H18 O3'
_chemical_formula_sum 'C20 H18 O3'
_chemical_formula_weight 306.34
_space_group_crystal_system monoclinic
_space_group_IT_number 4
_space_group_name_Hall 'P 2yb'
_space_group_name_H-M_alt 'P 1 21 1'
_symmetry_space_group_name_Hall 'P 2yb'
_symmetry_space_group_name_H-M 'P 1 21 1'
_atom_sites_solution_hydrogens geom
_audit_creation_method SHELXL-2014/6
_cell_angle_alpha 90
_cell_angle_beta 90.079(2)
_cell_angle_gamma 90
_cell_formula_units_Z 4
_cell_length_a 11.9855(13)
_cell_length_b 7.8837(9)
_cell_length_c 16.3210(18)
_cell_measurement_reflns_used 18510
_cell_measurement_temperature 100(2)
_cell_measurement_theta_max 74.669
_cell_measurement_theta_min 2.707
_cell_volume 1542.2(3)
_computing_cell_refinement 'SHELXTL, Acta Cryst., Sect. A 2008, 64, 112-122.'
_computing_data_collection 'APEX v2014.11.0'
_computing_data_reduction 'Saint, APEX v2014.11.0.'
_computing_molecular_graphics Ortep3
_computing_publication_material 'APEX v2014.11.0.'
_computing_structure_refinement 'SHELXL-2014/6 (Sheldrick, 2014)'
_computing_structure_solution 'SHELXT, Acta Cryst., Sect. A 2015, A71, 3-8.'
_diffrn_ambient_temperature 100(2)
_diffrn_measured_fraction_theta_full 0.984
_diffrn_measured_fraction_theta_max 0.980
_diffrn_measurement_device_type 'Bruker AXS D8 Venture '
_diffrn_measurement_method 'profile data from \q/2\q scans'
_diffrn_radiation_type CuK\a
_diffrn_radiation_wavelength 1.54178
_diffrn_reflns_av_R_equivalents 0.0311
_diffrn_reflns_av_unetI/netI 0.0492
_diffrn_reflns_Laue_measured_fraction_full 0.984
_diffrn_reflns_Laue_measured_fraction_max 0.980
_diffrn_reflns_limit_h_max 14
_diffrn_reflns_limit_h_min -7
_diffrn_reflns_limit_k_max 9
_diffrn_reflns_limit_k_min -8
_diffrn_reflns_limit_l_max 20
_diffrn_reflns_limit_l_min -19
_diffrn_reflns_number 10098
_diffrn_reflns_point_group_measured_fraction_full 0.987
_diffrn_reflns_point_group_measured_fraction_max 0.976
_diffrn_reflns_theta_full 67.679
_diffrn_reflns_theta_max 74.669
_diffrn_reflns_theta_min 2.707
_exptl_absorpt_coefficient_mu 0.706
_exptl_absorpt_correction_T_max 0.868
_exptl_absorpt_correction_T_min 0.693
_exptl_absorpt_correction_type multi-scan
_exptl_absorpt_process_details Sadabs
_exptl_crystal_colour colorless
_exptl_crystal_density_diffrn 1.319
_exptl_crystal_description plate
_exptl_crystal_F_000 648
_exptl_crystal_size_max 0.561
_exptl_crystal_size_mid 0.488
_exptl_crystal_size_min 0.206
_refine_diff_density_max 0.256
_refine_diff_density_min -0.253
_refine_diff_density_rms 0.050
_refine_ls_abs_structure_details
;
 Flack x determined using 1940 quotients [(I+)-(I-)]/[(I+)+(I-)]
 (Parsons, Flack and Wagner, Acta Cryst. B69 (2013) 249-259).
;
_refine_ls_abs_structure_Flack -0.08(7)
_refine_ls_extinction_coef 0.0004(8)
_refine_ls_extinction_expression Fc^*^=kFc[1+0.001xFc^2^\l^3^/sin(2\q)]^-1/4^
_refine_ls_extinction_method SHELXL
_refine_ls_goodness_of_fit_ref 1.072
_refine_ls_hydrogen_treatment constr
_refine_ls_matrix_type full
_refine_ls_number_parameters 419
_refine_ls_number_reflns 5199
_refine_ls_number_restraints 1
_refine_ls_restrained_S_all 1.071
_refine_ls_R_factor_all 0.0330
_refine_ls_R_factor_gt 0.0327
_refine_ls_shift/su_max 0.000
_refine_ls_shift/su_mean 0.000
_refine_ls_structure_factor_coef Fsqd
_refine_ls_weighting_details 'w=1/[\s^2^(Fo^2^)+(0.0657P)^2^] where P=(Fo^2^+2Fc^2^)/3'
_refine_ls_weighting_scheme calc
_refine_ls_wR_factor_gt 0.0828
_refine_ls_wR_factor_ref 0.0870
_reflns_Friedel_coverage 0.849
_reflns_Friedel_fraction_full 0.990
_reflns_Friedel_fraction_max 0.970
_reflns_number_gt 5194
_reflns_number_total 5199
_reflns_threshold_expression 'I > 2\s(I)'
_cod_data_source_file ja9b08510_si_002.cif
_cod_data_source_block shelx
_cod_depositor_comments
;

2020-08-12
Z value and formula fixed to values more according to usual
chemical conventions.                 miguel
;
_cod_original_formula_sum 'C40 H36 O6'
_cod_original_formula_weight 612.69
_cod_original_formula_moiety 'C40 H36 O6'
_cod_original_formula_units_Z 2
_cod_database_code 4127903
_shelx_space_group_comment
;
The symmetry employed for this shelxl refinement is uniquely defined
by the following loop, which should always be used as a source of
symmetry information in preference to the above space-group names.
They are only intended as comments.
;
_shelx_estimated_absorpt_t_min 0.693
_shelx_estimated_absorpt_t_max 0.868
_shelxl_version_number 2014/6

loop_
_space_group_symop_operation_xyz
'x, y, z'
'-x, y+1/2, -z'

loop_
_atom_site_label
_atom_site_type_symbol
_atom_site_fract_x
_atom_site_fract_y
_atom_site_fract_z
_atom_site_U_iso_or_equiv
_atom_site_adp_type
_atom_site_occupancy
_atom_site_site_symmetry_order
_atom_site_calc_flag
_atom_site_refinement_flags_posn
_atom_site_refinement_flags_adp
O1A O 0.43175(15) 0.8746(2) 0.34872(11) 0.0194(4) Uani 1 1 d . .
O2A O 0.10148(15) 0.6265(3) 0.34040(11) 0.0216(4) Uani 1 1 d . .
O3A O 0.16054(19) 0.6343(3) 0.21318(12) 0.0307(5) Uani 1 1 d . .
C1A C 0.4080(2) 0.9989(4) 0.40488(14) 0.0186(5) Uani 1 1 d . .
C2A C 0.4588(2) 1.1568(4) 0.40910(16) 0.0214(5) Uani 1 1 d . .
H2A H 0.5169 1.1891 0.3728 0.026 Uiso 1 1 calc R U
C3A C 0.4192(2) 1.2649(4) 0.46968(16) 0.0241(6) Uani 1 1 d . .
H3A H 0.4505 1.3751 0.4749 0.029 Uiso 1 1 calc R U
C4A C 0.3341(3) 1.2147(4) 0.52316(16) 0.0260(6) Uani 1 1 d . .
H4A H 0.3092 1.2915 0.5641 0.031 Uiso 1 1 calc R U
C5A C 0.2858(3) 1.0571(4) 0.51786(16) 0.0237(6) Uani 1 1 d . .
H5A H 0.2285 1.0247 0.5549 0.028 Uiso 1 1 calc R U
C6A C 0.3224(2) 0.9451(4) 0.45700(16) 0.0190(5) Uani 1 1 d . .
C7A C 0.2924(2) 0.7765(3) 0.42965(15) 0.0177(5) Uani 1 1 d . .
C8A C 0.2053(2) 0.6702(4) 0.46768(16) 0.0194(5) Uani 1 1 d . .
C9A C 0.2044(2) 0.6508(4) 0.55319(16) 0.0230(6) Uani 1 1 d . .
H9A H 0.2616 0.7024 0.5849 0.028 Uiso 1 1 calc R U
C10A C 0.1213(3) 0.5572(4) 0.59262(18) 0.0252(6) Uani 1 1 d . .
H10A H 0.1212 0.5481 0.6507 0.030 Uiso 1 1 calc R U
C11A C 0.0388(3) 0.4775(4) 0.54660(19) 0.0277(6) Uani 1 1 d . .
H11A H -0.0167 0.4112 0.5730 0.033 Uiso 1 1 calc R U
C12A C 0.0377(2) 0.4950(4) 0.46190(18) 0.0246(6) Uani 1 1 d . .
H12A H -0.0184 0.4405 0.4302 0.029 Uiso 1 1 calc R U
C13A C 0.1189(2) 0.5926(3) 0.42384(16) 0.0200(5) Uani 1 1 d . .
C14A C 0.1775(2) 0.5829(4) 0.28090(16) 0.0204(5) Uani 1 1 d . .
C15A C 0.2763(2) 0.4732(3) 0.30473(15) 0.0190(5) Uani 1 1 d . .
H15A H 0.2623 0.4179 0.3589 0.023 Uiso 1 1 calc R U
C16A C 0.3781(2) 0.5919(3) 0.31052(16) 0.0208(5) Uani 1 1 d . .
H16A H 0.4427 0.5259 0.3309 0.025 Uiso 1 1 calc R U
H16B H 0.3967 0.6328 0.2548 0.025 Uiso 1 1 calc R U
C17A C 0.3615(2) 0.7416(4) 0.36507(15) 0.0198(5) Uani 1 1 d . .
C18A C 0.2963(2) 0.3376(4) 0.23864(14) 0.0224(5) Uani 1 1 d . .
H18A H 0.3177 0.3947 0.1870 0.027 Uiso 1 1 calc R U
H18B H 0.3597 0.2653 0.2558 0.027 Uiso 1 1 calc R U
C19A C 0.1947(2) 0.2240(4) 0.22213(15) 0.0235(6) Uani 1 1 d . .
H19A H 0.1321 0.2962 0.2034 0.028 Uiso 1 1 calc R U
H19B H 0.2132 0.1449 0.1770 0.028 Uiso 1 1 calc R U
C20A C 0.1563(3) 0.1213(5) 0.29559(18) 0.0334(7) Uani 1 1 d . .
H20A H 0.2165 0.0454 0.3132 0.050 Uiso 1 1 calc R U
H20B H 0.0907 0.0541 0.2804 0.050 Uiso 1 1 calc R U
H20C H 0.1370 0.1983 0.3405 0.050 Uiso 1 1 calc R U
O1B O 0.93024(15) 0.1455(3) 0.16621(11) 0.0206(4) Uani 1 1 d . .
O2B O 0.58376(15) 0.3626(3) 0.15054(11) 0.0207(4) Uani 1 1 d . .
O3B O 0.63015(17) 0.3929(3) 0.28000(11) 0.0232(4) Uani 1 1 d . .
C1B C 0.9176(2) 0.0115(4) 0.11321(15) 0.0193(5) Uani 1 1 d . .
C2B C 0.9811(2) -0.1342(4) 0.11326(16) 0.0243(6) Uani 1 1 d . .
H2B H 1.0396 -0.1514 0.1517 0.029 Uiso 1 1 calc R U
C3B C 0.9553(3) -0.2539(4) 0.05461(17) 0.0259(6) Uani 1 1 d . .
H3B H 0.9974 -0.3558 0.0520 0.031 Uiso 1 1 calc R U
C4B C 0.8674(3) -0.2279(4) -0.00171(16) 0.0256(6) Uani 1 1 d . .
H4B H 0.8505 -0.3132 -0.0409 0.031 Uiso 1 1 calc R U
C5B C 0.8052(2) -0.0787(4) -0.00048(16) 0.0222(5) Uani 1 1 d . .
H5B H 0.7462 -0.0613 -0.0385 0.027 Uiso 1 1 calc R U
C6B C 0.8313(2) 0.0450(3) 0.05777(15) 0.0181(5) Uani 1 1 d . .
C7B C 0.7892(2) 0.2114(3) 0.07918(14) 0.0165(5) Uani 1 1 d . .
C8B C 0.7024(2) 0.3028(4) 0.03226(14) 0.0182(5) Uani 1 1 d . .
C9B C 0.7115(3) 0.3121(4) -0.05382(16) 0.0220(5) Uani 1 1 d . .
H9B H 0.7722 0.2574 -0.0802 0.026 Uiso 1 1 calc R U
C10B C 0.6340(3) 0.3993(4) -0.10067(15) 0.0249(6) Uani 1 1 d . .
H10B H 0.6421 0.4036 -0.1585 0.030 Uiso 1 1 calc R U
C11B C 0.5445(3) 0.4803(4) -0.06365(18) 0.0272(6) Uani 1 1 d . .
H11B H 0.4926 0.5421 -0.0960 0.033 Uiso 1 1 calc R U
C12B C 0.5308(2) 0.4710(4) 0.02057(17) 0.0242(6) Uani 1 1 d . .
H12B H 0.4692 0.5249 0.0462 0.029 Uiso 1 1 calc R U
C13B C 0.6087(2) 0.3813(3) 0.06706(15) 0.0191(5) Uani 1 1 d . .
C14B C 0.6525(2) 0.4251(3) 0.20999(15) 0.0177(5) Uani 1 1 d . .
C15B C 0.7523(2) 0.5322(4) 0.18499(14) 0.0186(5) Uani 1 1 d . .
H15B H 0.7448 0.5629 0.1258 0.022 Uiso 1 1 calc R U
C16B C 0.8562(2) 0.4211(4) 0.19606(15) 0.0205(5) Uani 1 1 d . .
H16C H 0.9233 0.4878 0.1814 0.025 Uiso 1 1 calc R U
H16D H 0.8629 0.3881 0.2544 0.025 Uiso 1 1 calc R U
C17B C 0.8520(2) 0.2648(3) 0.14442(15) 0.0183(5) Uani 1 1 d . .
C18B C 0.7544(2) 0.6949(4) 0.23590(14) 0.0197(5) Uani 1 1 d . .
H18C H 0.7497 0.6661 0.2948 0.024 Uiso 1 1 calc R U
H18D H 0.8256 0.7555 0.2266 0.024 Uiso 1 1 calc R U
C19B C 0.6569(2) 0.8100(4) 0.21256(15) 0.0209(5) Uani 1 1 d . .
H19C H 0.6581 0.8292 0.1526 0.025 Uiso 1 1 calc R U
H19D H 0.5861 0.7518 0.2261 0.025 Uiso 1 1 calc R U
C20B C 0.6598(2) 0.9804(4) 0.25596(15) 0.0219(5) Uani 1 1 d . .
H20D H 0.6577 0.9625 0.3154 0.033 Uiso 1 1 calc R U
H20E H 0.5950 1.0480 0.2392 0.033 Uiso 1 1 calc R U
H20F H 0.7284 1.0407 0.2413 0.033 Uiso 1 1 calc R U

loop_
_atom_site_aniso_label
_atom_site_aniso_U_11
_atom_site_aniso_U_22
_atom_site_aniso_U_33
_atom_site_aniso_U_23
_atom_site_aniso_U_13
_atom_site_aniso_U_12
O1A 0.0172(9) 0.0136(9) 0.0275(9) 0.0029(7) 0.0024(7) 0.0005(8)
O2A 0.0123(9) 0.0240(10) 0.0284(9) 0.0010(8) -0.0023(7) 0.0059(7)
O3A 0.0288(11) 0.0330(11) 0.0304(9) 0.0106(9) 0.0004(8) 0.0112(10)
C1A 0.0128(11) 0.0193(14) 0.0237(10) 0.0057(10) -0.0033(9) 0.0004(9)
C2A 0.0140(12) 0.0224(14) 0.0279(11) 0.0054(10) -0.0043(9) -0.0044(10)
C3A 0.0283(15) 0.0168(14) 0.0271(11) 0.0027(10) -0.0077(10) -0.0043(11)
C4A 0.0299(15) 0.0227(15) 0.0253(12) -0.0033(11) -0.0042(10) -0.0004(12)
C5A 0.0243(14) 0.0216(14) 0.0253(11) 0.0008(10) -0.0014(10) -0.0038(11)
C6A 0.0119(12) 0.0186(14) 0.0263(11) 0.0043(10) -0.0038(9) 0.0000(11)
C7A 0.0125(12) 0.0154(13) 0.0252(10) 0.0040(9) 0.0008(9) 0.0015(10)
C8A 0.0155(12) 0.0146(13) 0.0281(12) 0.0033(9) 0.0029(10) 0.0007(11)
C9A 0.0196(14) 0.0221(15) 0.0273(12) 0.0032(11) 0.0006(9) 0.0025(11)
C10A 0.0280(15) 0.0177(13) 0.0300(12) 0.0072(11) 0.0075(11) 0.0004(11)
C11A 0.0262(15) 0.0179(13) 0.0390(14) 0.0022(12) 0.0137(11) -0.0054(12)
C12A 0.0190(14) 0.0170(14) 0.0378(13) -0.0067(11) 0.0030(11) -0.0031(11)
C13A 0.0197(12) 0.0139(12) 0.0266(11) 0.0000(10) 0.0034(10) 0.0035(10)
C14A 0.0166(13) 0.0175(13) 0.0272(11) 0.0025(10) -0.0001(10) 0.0028(10)
C15A 0.0153(12) 0.0163(13) 0.0253(10) 0.0036(10) 0.0002(9) 0.0034(10)
C16A 0.0163(12) 0.0134(13) 0.0329(12) 0.0037(10) 0.0038(10) 0.0011(10)
C17A 0.0139(12) 0.0193(13) 0.0261(11) 0.0056(11) -0.0014(9) 0.0011(10)
C18A 0.0219(13) 0.0198(14) 0.0256(11) 0.0016(10) 0.0005(10) 0.0063(11)
C19A 0.0216(13) 0.0234(15) 0.0254(11) -0.0022(11) -0.0039(9) 0.0035(12)
C20A 0.0309(16) 0.0362(17) 0.0330(13) 0.0039(13) -0.0092(11) -0.0129(14)
O1B 0.0180(9) 0.0187(9) 0.0252(8) -0.0008(8) -0.0013(6) 0.0016(8)
O2B 0.0133(9) 0.0201(9) 0.0288(9) -0.0019(7) 0.0038(7) -0.0022(7)
O3B 0.0254(10) 0.0172(10) 0.0271(8) 0.0019(7) 0.0063(7) 0.0003(8)
C1B 0.0184(12) 0.0154(14) 0.0240(11) 0.0029(10) 0.0042(9) 0.0015(10)
C2B 0.0211(13) 0.0255(16) 0.0263(11) 0.0060(10) 0.0051(9) 0.0056(11)
C3B 0.0251(13) 0.0233(15) 0.0292(12) 0.0042(11) 0.0098(10) 0.0135(12)
C4B 0.0322(16) 0.0224(14) 0.0223(11) -0.0021(10) 0.0046(11) 0.0020(13)
C5B 0.0193(13) 0.0223(14) 0.0251(11) 0.0008(10) 0.0006(10) 0.0013(11)
C6B 0.0145(13) 0.0145(12) 0.0251(11) 0.0031(9) 0.0041(9) 0.0003(10)
C7B 0.0134(11) 0.0138(12) 0.0222(10) 0.0024(8) 0.0030(9) 0.0006(10)
C8B 0.0180(13) 0.0116(11) 0.0249(11) 0.0016(9) -0.0004(10) -0.0009(10)
C9B 0.0224(14) 0.0167(13) 0.0269(11) -0.0005(10) 0.0006(10) -0.0031(11)
C10B 0.0313(15) 0.0195(13) 0.0240(11) -0.0001(10) -0.0072(10) -0.0018(12)
C11B 0.0302(14) 0.0146(13) 0.0366(13) -0.0022(11) -0.0143(11) 0.0011(12)
C12B 0.0224(15) 0.0139(13) 0.0362(13) -0.0034(11) -0.0054(11) 0.0029(11)
C13B 0.0191(12) 0.0144(12) 0.0238(11) -0.0003(9) -0.0006(9) -0.0037(10)
C14B 0.0177(12) 0.0084(11) 0.0270(11) -0.0011(9) 0.0025(9) 0.0019(10)
C15B 0.0180(12) 0.0167(13) 0.0210(10) -0.0005(9) -0.0001(9) -0.0025(10)
C16B 0.0151(12) 0.0167(13) 0.0296(11) 0.0001(10) -0.0006(9) -0.0007(10)
C17B 0.0148(12) 0.0152(12) 0.0248(10) 0.0026(10) 0.0028(9) 0.0013(10)
C18B 0.0209(12) 0.0150(13) 0.0233(11) -0.0008(9) 0.0015(9) -0.0051(10)
C19B 0.0204(13) 0.0149(12) 0.0274(11) -0.0024(9) -0.0005(9) -0.0010(10)
C20B 0.0259(13) 0.0122(13) 0.0277(10) 0.0002(10) 0.0017(10) -0.0024(11)

loop_
_atom_type_symbol
_atom_type_description
_atom_type_scat_dispersion_real
_atom_type_scat_dispersion_imag
_atom_type_scat_source
C C 0.0181 0.0091 'International Tables Vol C Tables 4.2.6.8 and 6.1.1.4'
H H 0.0000 0.0000 'International Tables Vol C Tables 4.2.6.8 and 6.1.1.4'
O O 0.0492 0.0322 'International Tables Vol C Tables 4.2.6.8 and 6.1.1.4'

loop_
_geom_angle_atom_site_label_1
_geom_angle_atom_site_label_2
_geom_angle_atom_site_label_3
_geom_angle
C17A O1A C1A 106.74(19)
C14A O2A C13A 122.7(2)
O1A C1A C2A 125.6(2)
O1A C1A C6A 110.0(2)
C2A C1A C6A 124.3(3)
C1A C2A C3A 115.8(3)
C1A C2A H2A 122.1
C3A C2A H2A 122.1
C2A C3A C4A 121.3(3)
C2A C3A H3A 119.3
C4A C3A H3A 119.3
C5A C4A C3A 121.6(3)
C5A C4A H4A 119.2
C3A C4A H4A 119.2
C4A C5A C6A 118.9(3)
C4A C5A H5A 120.6
C6A C5A H5A 120.6
C1A C6A C5A 118.1(3)
C1A C6A C7A 105.9(2)
C5A C6A C7A 136.0(3)
C17A C7A C6A 105.7(2)
C17A C7A C8A 129.7(3)
C6A C7A C8A 124.6(2)
C13A C8A C9A 117.0(2)
C13A C8A C7A 123.8(2)
C9A C8A C7A 119.1(2)
C10A C9A C8A 121.4(3)
C10A C9A H9A 119.3
C8A C9A H9A 119.3
C11A C10A C9A 119.8(3)
C11A C10A H10A 120.1
C9A C10A H10A 120.1
C12A C11A C10A 119.9(3)
C12A C11A H11A 120.1
C10A C11A H11A 120.1
C13A C12A C11A 119.7(3)
C13A C12A H12A 120.2
C11A C12A H12A 120.2
C12A C13A C8A 122.2(2)
C12A C13A O2A 115.9(3)
C8A C13A O2A 121.5(2)
O3A C14A O2A 117.1(2)
O3A C14A C15A 124.3(2)
O2A C14A C15A 118.6(2)
C14A C15A C18A 109.8(2)
C14A C15A C16A 106.7(2)
C18A C15A C16A 109.9(2)
C14A C15A H15A 110.1
C18A C15A H15A 110.1
C16A C15A H15A 110.1
C17A C16A C15A 114.2(2)
C17A C16A H16A 108.7
C15A C16A H16A 108.7
C17A C16A H16B 108.7
C15A C16A H16B 108.7
H16A C16A H16B 107.6
C7A C17A O1A 111.6(2)
C7A C17A C16A 134.4(3)
O1A C17A C16A 113.9(2)
C19A C18A C15A 113.9(2)
C19A C18A H18A 108.8
C15A C18A H18A 108.8
C19A C18A H18B 108.8
C15A C18A H18B 108.8
H18A C18A H18B 107.7
C20A C19A C18A 114.4(2)
C20A C19A H19A 108.6
C18A C19A H19A 108.6
C20A C19A H19B 108.6
C18A C19A H19B 108.6
H19A C19A H19B 107.6
C19A C20A H20A 109.5
C19A C20A H20B 109.5
H20A C20A H20B 109.5
C19A C20A H20C 109.5
H20A C20A H20C 109.5
H20B C20A H20C 109.5
C1B O1B C17B 106.8(2)
C14B O2B C13B 121.6(2)
O1B C1B C2B 125.5(2)
O1B C1B C6B 110.1(2)
C2B C1B C6B 124.4(3)
C1B C2B C3B 116.5(3)
C1B C2B H2B 121.7
C3B C2B H2B 121.7
C2B C3B C4B 121.3(3)
C2B C3B H3B 119.4
C4B C3B H3B 119.4
C5B C4B C3B 120.8(3)
C5B C4B H4B 119.6
C3B C4B H4B 119.6
C4B C5B C6B 118.7(3)
C4B C5B H5B 120.7
C6B C5B H5B 120.7
C5B C6B C1B 118.3(2)
C5B C6B C7B 135.9(3)
C1B C6B C7B 105.8(2)
C17B C7B C6B 106.0(2)
C17B C7B C8B 129.6(2)
C6B C7B C8B 124.2(2)
C13B C8B C9B 116.3(2)
C13B C8B C7B 124.6(2)
C9B C8B C7B 119.0(2)
C10B C9B C8B 121.5(3)
C10B C9B H9B 119.2
C8B C9B H9B 119.2
C9B C10B C11B 120.4(2)
C9B C10B H10B 119.8
C11B C10B H10B 119.8
C12B C11B C10B 120.0(3)
C12B C11B H11B 120.0
C10B C11B H11B 120.0
C11B C12B C13B 119.1(3)
C11B C12B H12B 120.5
C13B C12B H12B 120.5
C12B C13B C8B 122.6(2)
C12B C13B O2B 116.0(2)
C8B C13B O2B 121.2(2)
O3B C14B O2B 117.7(2)
O3B C14B C15B 123.3(2)
O2B C14B C15B 119.0(2)
C14B C15B C18B 109.4(2)
C14B C15B C16B 106.9(2)
C18B C15B C16B 113.8(2)
C14B C15B H15B 108.9
C18B C15B H15B 108.9
C16B C15B H15B 108.9
C17B C16B C15B 112.2(2)
C17B C16B H16C 109.2
C15B C16B H16C 109.2
C17B C16B H16D 109.2
C15B C16B H16D 109.2
H16C C16B H16D 107.9
C7B C17B O1B 111.4(2)
C7B C17B C16B 135.3(2)
O1B C17B C16B 113.3(2)
C19B C18B C15B 110.6(2)
C19B C18B H18C 109.5
C15B C18B H18C 109.5
C19B C18B H18D 109.5
C15B C18B H18D 109.5
H18C C18B H18D 108.1
C20B C19B C18B 113.1(2)
C20B C19B H19C 109.0
C18B C19B H19C 109.0
C20B C19B H19D 109.0
C18B C19B H19D 109.0
H19C C19B H19D 107.8
C19B C20B H20D 109.5
C19B C20B H20E 109.5
H20D C20B H20E 109.5
C19B C20B H20F 109.5
H20D C20B H20F 109.5
H20E C20B H20F 109.5

loop_
_geom_bond_atom_site_label_1
_geom_bond_atom_site_label_2
_geom_bond_distance
O1A C17A 1.372(3)
O1A C1A 1.372(3)
O2A C14A 1.376(3)
O2A C13A 1.403(3)
O3A C14A 1.194(3)
C1A C2A 1.388(4)
C1A C6A 1.399(4)
C2A C3A 1.389(4)
C2A H2A 0.9500
C3A C4A 1.400(4)
C3A H3A 0.9500
C4A C5A 1.373(4)
C4A H4A 0.9500
C5A C6A 1.400(4)
C5A H5A 0.9500
C6A C7A 1.447(4)
C7A C17A 1.369(3)
C7A C8A 1.476(4)
C8A C13A 1.399(4)
C8A C9A 1.404(3)
C9A C10A 1.397(4)
C9A H9A 0.9500
C10A C11A 1.391(5)
C10A H10A 0.9500
C11A C12A 1.389(4)
C11A H11A 0.9500
C12A C13A 1.388(4)
C12A H12A 0.9500
C14A C15A 1.516(3)
C15A C18A 1.538(4)
C15A C16A 1.541(4)
C15A H15A 1.0000
C16A C17A 1.492(4)
C16A H16A 0.9900
C16A H16B 0.9900
C18A C19A 1.535(4)
C18A H18A 0.9900
C18A H18B 0.9900
C19A C20A 1.519(4)
C19A H19A 0.9900
C19A H19B 0.9900
C20A H20A 0.9800
C20A H20B 0.9800
C20A H20C 0.9800
O1B C1B 1.374(3)
O1B C17B 1.375(3)
O2B C14B 1.364(3)
O2B C13B 1.403(3)
O3B C14B 1.201(3)
C1B C2B 1.378(4)
C1B C6B 1.399(4)
C2B C3B 1.379(4)
C2B H2B 0.9500
C3B C4B 1.412(4)
C3B H3B 0.9500
C4B C5B 1.393(4)
C4B H4B 0.9500
C5B C6B 1.397(4)
C5B H5B 0.9500
C6B C7B 1.448(4)
C7B C17B 1.369(4)
C7B C8B 1.479(4)
C8B C13B 1.403(4)
C8B C9B 1.411(3)
C9B C10B 1.385(4)
C9B H9B 0.9500
C10B C11B 1.387(5)
C10B H10B 0.9500
C11B C12B 1.386(4)
C11B H11B 0.9500
C12B C13B 1.395(4)
C12B H12B 0.9500
C14B C15B 1.521(4)
C15B C18B 1.528(4)
C15B C16B 1.533(4)
C15B H15B 1.0000
C16B C17B 1.494(4)
C16B H16C 0.9900
C16B H16D 0.9900
C18B C19B 1.527(4)
C18B H18C 0.9900
C18B H18D 0.9900
C19B C20B 1.519(4)
C19B H19C 0.9900
C19B H19D 0.9900
C20B H20D 0.9800
C20B H20E 0.9800
C20B H20F 0.9800

loop_
_geom_hbond_atom_site_label_D
_geom_hbond_atom_site_label_H
_geom_hbond_atom_site_label_A
_geom_hbond_distance_DH
_geom_hbond_distance_HA
_geom_hbond_distance_DA
_geom_hbond_angle_DHA
_geom_hbond_site_symmetry_A
C2A H2A O3B 0.95 2.59 3.483(3) 156.2 1_565
C16A H16A O3B 0.99 2.62 3.440(3) 140.9 .
C2B H2B O3A 0.95 2.44 3.257(4) 143.8 1_645

loop_
_geom_torsion_atom_site_label_1
_geom_torsion_atom_site_label_2
_geom_torsion_atom_site_label_3
_geom_torsion_atom_site_label_4
_geom_torsion
C17A O1A C1A C2A -178.7(2)
C17A O1A C1A C6A -0.1(3)
O1A C1A C2A C3A 178.2(2)
C6A C1A C2A C3A -0.3(4)
C1A C2A C3A C4A 0.6(4)
C2A C3A C4A C5A -0.3(4)
C3A C4A C5A C6A -0.5(4)
O1A C1A C6A C5A -179.1(2)
C2A C1A C6A C5A -0.4(4)
O1A C1A C6A C7A -0.3(3)
C2A C1A C6A C7A 178.3(2)
C4A C5A C6A C1A 0.8(4)
C4A C5A C6A C7A -177.5(3)
C1A C6A C7A C17A 0.6(3)
C5A C6A C7A C17A 179.0(3)
C1A C6A C7A C8A 179.7(2)
C5A C6A C7A C8A -1.9(5)
C17A C7A C8A C13A -52.5(4)
C6A C7A C8A C13A 128.6(3)
C17A C7A C8A C9A 130.7(3)
C6A C7A C8A C9A -48.2(4)
C13A C8A C9A C10A 0.4(4)
C7A C8A C9A C10A 177.4(3)
C8A C9A C10A C11A 1.6(5)
C9A C10A C11A C12A -1.7(5)
C10A C11A C12A C13A -0.2(5)
C11A C12A C13A C8A 2.3(4)
C11A C12A C13A O2A -170.0(3)
C9A C8A C13A C12A -2.4(4)
C7A C8A C13A C12A -179.3(3)
C9A C8A C13A O2A 169.5(2)
C7A C8A C13A O2A -7.4(4)
C14A O2A C13A C12A -122.5(3)
C14A O2A C13A C8A 65.1(3)
C13A O2A C14A O3A -171.8(3)
C13A O2A C14A C15A 8.5(4)
O3A C14A C15A C18A -42.1(4)
O2A C14A C15A C18A 137.7(2)
O3A C14A C15A C16A 77.0(3)
O2A C14A C15A C16A -103.2(3)
C14A C15A C16A C17A 53.4(3)
C18A C15A C16A C17A 172.4(2)
C6A C7A C17A O1A -0.7(3)
C8A C7A C17A O1A -179.7(2)
C6A C7A C17A C16A 178.0(3)
C8A C7A C17A C16A -1.0(5)
C1A O1A C17A C7A 0.5(3)
C1A O1A C17A C16A -178.5(2)
C15A C16A C17A C7A 23.4(4)
C15A C16A C17A O1A -158.0(2)
C14A C15A C18A C19A -57.0(3)
C16A C15A C18A C19A -174.2(2)
C15A C18A C19A C20A -61.4(3)
C17B O1B C1B C2B 179.1(2)
C17B O1B C1B C6B -0.1(3)
O1B C1B C2B C3B -179.8(3)
C6B C1B C2B C3B -0.7(4)
C1B C2B C3B C4B -0.7(4)
C2B C3B C4B C5B 1.1(4)
C3B C4B C5B C6B -0.1(4)
C4B C5B C6B C1B -1.2(4)
C4B C5B C6B C7B 180.0(3)
O1B C1B C6B C5B -179.2(2)
C2B C1B C6B C5B 1.6(4)
O1B C1B C6B C7B 0.0(3)
C2B C1B C6B C7B -179.2(2)
C5B C6B C7B C17B 179.0(3)
C1B C6B C7B C17B 0.1(3)
C5B C6B C7B C8B -5.7(5)
C1B C6B C7B C8B 175.3(2)
C17B C7B C8B C13B -53.8(4)
C6B C7B C8B C13B 132.2(3)
C17B C7B C8B C9B 127.0(3)
C6B C7B C8B C9B -47.0(4)
C13B C8B C9B C10B 2.2(4)
C7B C8B C9B C10B -178.5(3)
C8B C9B C10B C11B 0.0(5)
C9B C10B C11B C12B -1.5(5)
C10B C11B C12B C13B 0.8(4)
C11B C12B C13B C8B 1.5(4)
C11B C12B C13B O2B -173.8(3)
C9B C8B C13B C12B -2.9(4)
C7B C8B C13B C12B 177.8(3)
C9B C8B C13B O2B 172.1(2)
C7B C8B C13B O2B -7.1(4)
C14B O2B C13B C12B -119.5(3)
C14B O2B C13B C8B 65.1(3)
C13B O2B C14B O3B -174.4(2)
C13B O2B C14B C15B 6.0(4)
O3B C14B C15B C18B -48.8(3)
O2B C14B C15B C18B 130.7(2)
O3B C14B C15B C16B 74.8(3)
O2B C14B C15B C16B -105.7(2)
C14B C15B C16B C17B 60.0(2)
C18B C15B C16B C17B -179.1(2)
C6B C7B C17B O1B -0.2(3)
C8B C7B C17B O1B -175.0(2)
C6B C7B C17B C16B 178.9(3)
C8B C7B C17B C16B 4.0(5)
C1B O1B C17B C7B 0.2(3)
C1B O1B C17B C16B -179.1(2)
C15B C16B C17B C7B 14.8(4)
C15B C16B C17B O1B -166.2(2)
C14B C15B C18B C19B -68.6(3)
C16B C15B C18B C19B 171.9(2)
C15B C18B C19B C20B -175.2(2)
